data_9001350
loop_
_publ_author_name
'Brigatti, M. F.'
'Galli, E.'
'Poppi, L.'

_publ_section_title
;
 Effect of Ti substitution in biotite-M crystal chemistry
 Sample 12 from a lamproite rock, Jummilla, Spain
;
_journal_name_full 'American Mineralogist'
_journal_page_first 1174
_journal_page_last 1183
_journal_volume 76
_journal_year 1991
_chemical_formula_sum
;Al1.135 Ca0.002 Cr0.054 Fe0.498 K0.947 Mg2.088 Mn0.018 Na0.051 O12 Si2.904
 Ti0.267
;
_chemical_name_mineral Biotite
_space_group_IT_number 12
_symmetry_space_group_name_Hall '-C 2y'
_symmetry_space_group_name_H-M 'C 1 2/m 1'
_cell_angle_alpha 90
_cell_angle_beta 100.18
_cell_angle_gamma 90
_cell_length_a 5.314
_cell_length_b 9.190
_cell_length_c 10.160
_cell_formula_units_Z 2
_cell_volume 488.359
_database_code_amcsd 0001384
_exptl_crystal_density_diffrn 2.976
_cod_original_formula_sum 'Si2.904 Al1.135 (K.947 Ca.002 Na.051) Mg2.088 Cr.054 Fe.498 Mn.018 Ti.267 O12'
_cod_database_code 9001350

loop_
_space_group_symop_operation_xyz
x,y,z
1/2+x,1/2+y,z
x,-y,z
1/2+x,1/2-y,z
-x,y,-z
1/2-x,1/2+y,-z
-x,-y,-z
1/2-x,1/2-y,-z

loop_
_atom_site_aniso_label
_atom_site_aniso_U_11
_atom_site_aniso_U_22
_atom_site_aniso_U_33
_atom_site_aniso_U_12
_atom_site_aniso_U_13
_atom_site_aniso_U_23
Si 0.00984 0.01626 0.01722 0.00024 0.00291 0.00047
Al 0.00984 0.01626 0.01722 0.00024 0.00291 0.00047
K 0.03312 0.03979 0.04053 0.00000 0.00715 0.00000
Ca 0.03312 0.03979 0.04053 0.00000 0.00715 0.00000
Na 0.03312 0.03979 0.04053 0.00000 0.00715 0.00000
Mg1 0.01178 0.01968 0.02280 0.00000 0.00450 0.00000
Al1 0.01178 0.01968 0.02280 0.00000 0.00450 0.00000
Cr1 0.01178 0.01968 0.02280 0.00000 0.00450 0.00000
Fe1 0.01178 0.01968 0.02280 0.00000 0.00450 0.00000
Mn1 0.01178 0.01968 0.02280 0.00000 0.00450 0.00000
Ti1 0.01178 0.01968 0.02280 0.00000 0.00450 0.00000
Mg2 0.01095 0.02310 0.02026 0.00000 0.00397 0.00000
Al2 0.01095 0.02310 0.02026 0.00000 0.00397 0.00000
Cr2 0.01095 0.02310 0.02026 0.00000 0.00397 0.00000
Fe2 0.01095 0.02310 0.02026 0.00000 0.00397 0.00000
Mn2 0.01095 0.02310 0.02026 0.00000 0.00397 0.00000
Ti2 0.01095 0.02310 0.02026 0.00000 0.00397 0.00000
O1 0.02800 0.02268 0.02178 0.00000 0.00371 0.00000
O2 0.01913 0.03081 0.02229 -0.00609 0.00556 -0.00186
O3 0.01123 0.02054 0.01824 0.00024 0.00318 -0.00047
O4 0.00970 0.02097 0.01976 0.00000 0.00371 0.00000

loop_
_atom_site_label
_atom_site_fract_x
_atom_site_fract_y
_atom_site_fract_z
_atom_site_occupancy
Si 0.07500 0.16680 0.22580 0.72600
Al 0.07500 0.16680 0.22580 0.27400
K 0.00000 0.50000 0.00000 0.94700
Ca 0.00000 0.50000 0.00000 0.00200
Na 0.00000 0.50000 0.00000 0.05100
Mg1 0.00000 0.00000 0.50000 0.69600
Al1 0.00000 0.00000 0.50000 0.01300
Cr1 0.00000 0.00000 0.50000 0.01800
Fe1 0.00000 0.00000 0.50000 0.16600
Mn1 0.00000 0.00000 0.50000 0.00600
Ti1 0.00000 0.00000 0.50000 0.08900
Mg2 0.00000 0.33570 0.50000 0.69600
Al2 0.00000 0.33570 0.50000 0.01300
Cr2 0.00000 0.33570 0.50000 0.01800
Fe2 0.00000 0.33570 0.50000 0.16600
Mn2 0.00000 0.33570 0.50000 0.00600
Ti2 0.00000 0.33570 0.50000 0.08900
O1 0.02140 0.00000 0.16860 1.00000
O2 0.32250 0.23300 0.16770 1.00000
O3 0.13070 0.16740 0.39100 1.00000
O4 0.13110 0.50000 0.39950 1.00000

loop_
_cod_related_entry_id
_cod_related_entry_database
_cod_related_entry_code
1 AMCSD 0001384
